data_2238128
loop_
_publ_author_name
'Ta\,s, Murat'
'\,Camur, Seval'
'Topal, Sevim'

_publ_section_title
;
 Pentaaqua(dimethylformamide)cobalt(II) sulfate dimethylformamide
 monosolvate
;
_journal_coeditor_code BQ2385
_journal_issue 7
_journal_name_full 'Acta Crystallographica Section E'
_journal_page_first m373
_journal_paper_doi 10.1107/S1600536813012841
_journal_volume 69
_journal_year 2013
_chemical_formula_iupac '[Co (C3 H7 N O) (H2 O1)5] S O4, C3 H7 N O'
_chemical_formula_moiety 'C3 H17 Co N O6 2+, O4 S 2-, C3 H7 N O'
_chemical_formula_sum 'C6 H24 Co N2 O11 S'
_chemical_formula_weight 391.26
_chemical_name_systematic
;
Pentaaqua(dimethylformamide)cobalt(II) sulfate dimethylformamide monosolvate
;
_space_group_crystal_system orthorhombic
_space_group_IT_number 62
_space_group_name_Hall '-P 2ac 2n'
_space_group_name_H-M_alt 'P n m a'
_symmetry_space_group_name_Hall '-P 2ac 2n'
_symmetry_space_group_name_H-M 'P n m a'
_atom_sites_solution_hydrogens geom
_atom_sites_solution_primary direct
_atom_sites_solution_secondary difmap
_cell_angle_alpha 90.00
_cell_angle_beta 90.00
_cell_angle_gamma 90.00
_cell_formula_units_Z 4
_cell_length_a 22.256(8)
_cell_length_b 7.449(7)
_cell_length_c 9.929(9)
_cell_measurement_reflns_used 108
_cell_measurement_temperature 298
_cell_measurement_theta_max 25.8770
_cell_measurement_theta_min 4.3630
_cell_volume 1646(2)
_computing_cell_refinement
;
CrysAlis PRO (Agilent, 2011)
;
_computing_data_collection
;
CrysAlis PRO (Agilent, 2011)
;
_computing_data_reduction
;
CrysAlis PRO (Agilent, 2011)
;
_computing_molecular_graphics
;
OLEX2 (Dolomanov <i>et al.</i>, 2009)
;
_computing_publication_material
;
OLEX2 (Dolomanov <i>et al.</i>, 2009)
;
_computing_structure_refinement
;
SHELXL97 (Sheldrick, 2008)
;
_computing_structure_solution
;
SHELXS97 (Sheldrick, 2008)
;
_diffrn_ambient_temperature 298
_diffrn_detector_area_resol_mean 16.0454
_diffrn_measured_fraction_theta_full 0.9888
_diffrn_measured_fraction_theta_max 0.9894
_diffrn_measurement_device_type 'Agilent SuperNova (Single source at offset, Eos)'
_diffrn_measurement_method '\w scans'
_diffrn_radiation_monochromator mirror
_diffrn_radiation_type 'Mo K\a'
_diffrn_radiation_wavelength 0.7107
_diffrn_reflns_av_R_equivalents 0.0209
_diffrn_reflns_limit_h_max 24
_diffrn_reflns_limit_h_min -27
_diffrn_reflns_limit_k_max 8
_diffrn_reflns_limit_k_min -5
_diffrn_reflns_limit_l_max 7
_diffrn_reflns_limit_l_min -11
_diffrn_reflns_number 3903
_diffrn_reflns_theta_full 25.57
_diffrn_reflns_theta_max 25.57
_diffrn_reflns_theta_min 3.29
_exptl_absorpt_coefficient_mu 1.220
_exptl_absorpt_correction_T_max 1.00000
_exptl_absorpt_correction_T_min 0.95599
_exptl_absorpt_correction_type multi-scan
_exptl_absorpt_process_details
;
(SCALE3 in ABSPACK; Agilent, 2011)
;
_exptl_crystal_colour 'clear red'
_exptl_crystal_density_diffrn 1.578
_exptl_crystal_density_method 'not measured'
_exptl_crystal_description block
_exptl_crystal_F_000 820
_exptl_crystal_size_max 0.281
_exptl_crystal_size_mid 0.201
_exptl_crystal_size_min 0.189
_refine_diff_density_max 0.645
_refine_diff_density_min -0.381
_refine_ls_extinction_method none
_refine_ls_goodness_of_fit_ref 1.143
_refine_ls_hydrogen_treatment mixed
_refine_ls_matrix_type full
_refine_ls_number_parameters 139
_refine_ls_number_reflns 1627
_refine_ls_number_restraints 3
_refine_ls_restrained_S_all 1.145
_refine_ls_R_factor_all 0.0496
_refine_ls_R_factor_gt 0.0413
_refine_ls_shift/su_max 0.000
_refine_ls_shift/su_mean 0.000
_refine_ls_structure_factor_coef Fsqd
_refine_ls_weighting_details 'calc w=1/[\s^2^(Fo^2^)+(0.0358P)^2^+1.4684P] where P=(Fo^2^+2Fc^2^)/3'
_refine_ls_weighting_scheme calc
_refine_ls_wR_factor_gt 0.0939
_refine_ls_wR_factor_ref 0.1002
_reflns_number_gt 1407
_reflns_number_total 1627
_reflns_threshold_expression I>2sigma(I)
_cod_data_source_file bq2385.cif
_cod_data_source_block I
_cod_database_code 2238128

loop_
_space_group_symop_id
_space_group_symop_operation_xyz
1 'x, y, z'
2 '-x+1/2, -y, z+1/2'
3 'x+1/2, -y+1/2, -z+1/2'
4 '-x, y+1/2, -z'
5 '-x, -y, -z'
6 'x-1/2, y, -z-1/2'
7 '-x-1/2, y-1/2, z-1/2'
8 'x, -y-1/2, z'

loop_
_atom_site_type_symbol
_atom_site_label
_atom_site_fract_x
_atom_site_fract_y
_atom_site_fract_z
_atom_site_U_iso_or_equiv
_atom_site_adp_type
_atom_site_calc_flag
_atom_site_refinement_flags
_atom_site_occupancy
_atom_site_symmetry_multiplicity
_atom_site_disorder_assembly
_atom_site_disorder_group
Co Co1 0.14060(2) 0.2500 0.38601(6) 0.0369(2) Uani d S 1 2 . .
O O1 0.18765(17) 0.2500 0.2071(4) 0.0595(10) Uani d S 1 2 . .
H H1A 0.1918 0.3576 0.1787 0.089 Uiso d PR 0.50 1 . .
H H1B 0.1684 0.1889 0.1484 0.089 Uiso d PR 0.50 1 . .
O O2 0.19603(11) 0.0408(3) 0.4542(3) 0.0480(6) Uani d D 1 1 . .
O O4 0.09678(16) 0.2500 0.5671(4) 0.0554(9) Uani d S 1 2 . .
O O3 0.08065(10) 0.0530(3) 0.3135(3) 0.0491(6) Uani d D 1 1 . .
N N1 0.09188(18) 0.2500 0.7912(4) 0.0507(11) Uani d S 1 2 . .
C C1 0.1212(3) 0.2500 0.6752(6) 0.0581(14) Uani d S 1 2 . .
H H1 0.1630 0.2500 0.6774 0.070 Uiso calc SR 1 2 . .
C C3 0.1242(3) 0.2500 0.9139(6) 0.090(2) Uani d S 1 2 . .
H H3C 0.1223 0.1329 0.9538 0.135 Uiso calc PR 0.50 1 A -1
H H3D 0.1069 0.3363 0.9743 0.135 Uiso calc PR 0.50 1 A -1
H H3E 0.1654 0.2809 0.8968 0.135 Uiso calc PR 0.50 1 A -1
C C2 0.0295(2) 0.2500 0.7952(6) 0.0671(16) Uani d S 1 2 . .
H H2C 0.0154 0.1316 0.8164 0.101 Uiso calc PR 0.50 1 B -1
H H2D 0.0140 0.2859 0.7091 0.101 Uiso calc PR 0.50 1 B -1
H H2E 0.0160 0.3325 0.8630 0.101 Uiso calc PR 0.50 1 B -1
S S1 0.31484(5) 0.2500 0.66245(12) 0.0364(3) Uani d S 1 2 . .
O O8 0.37947(14) 0.2500 0.6875(4) 0.0512(9) Uani d S 1 2 . .
O O7 0.28365(16) 0.2500 0.7907(4) 0.0557(9) Uani d S 1 2 . .
N N2 0.40622(18) 0.2500 0.2342(4) 0.0489(10) Uani d S 1 2 . .
O O5 0.49626(15) 0.2500 0.3358(4) 0.0607(10) Uani d S 1 2 . .
C C6 0.4297(3) 0.2500 0.0993(5) 0.0689(17) Uani d S 1 2 . .
H H6A 0.4029 0.1851 0.0413 0.103 Uiso calc PR 0.50 1 C -1
H H6B 0.4685 0.1936 0.0987 0.103 Uiso calc PR 0.50 1 C -1
H H6C 0.4334 0.3713 0.0680 0.103 Uiso calc PR 0.50 1 C -1
C C4 0.4415(2) 0.2500 0.3370(6) 0.0546(13) Uani d S 1 2 . .
H H4 0.4232 0.2500 0.4212 0.066 Uiso calc SR 1 2 . .
C C5 0.3412(2) 0.2500 0.2504(7) 0.0722(18) Uani d S 1 2 . .
H H5A 0.3313 0.2272 0.3430 0.108 Uiso calc PR 0.50 1 D -1
H H5B 0.3239 0.1581 0.1948 0.108 Uiso calc PR 0.50 1 D -1
H H5C 0.3254 0.3647 0.2243 0.108 Uiso calc PR 0.50 1 D -1
O O6 0.29865(11) 0.4135(3) 0.5871(2) 0.0539(7) Uani d . 1 1 . .
H H3A 0.0516(12) 0.090(5) 0.266(3) 0.067(13) Uiso d D 1 1 . .
H H3B 0.0944(16) -0.044(4) 0.274(4) 0.067(13) Uiso d D 1 1 . .
H H2A 0.2308(11) 0.065(6) 0.492(4) 0.082(15) Uiso d D 1 1 . .
H H2B 0.2032(17) -0.055(6) 0.404(4) 0.071(14) Uiso d . 1 1 . .

loop_
_atom_site_aniso_label
_atom_site_aniso_U_11
_atom_site_aniso_U_22
_atom_site_aniso_U_33
_atom_site_aniso_U_12
_atom_site_aniso_U_13
_atom_site_aniso_U_23
Co1 0.0354(3) 0.0320(4) 0.0434(4) 0.000 -0.0010(3) 0.000
O1 0.086(3) 0.041(2) 0.052(2) 0.000 0.0169(19) 0.000
O2 0.0492(14) 0.0394(14) 0.0553(15) 0.0061(12) -0.0120(12) -0.0035(13)
O4 0.063(2) 0.059(2) 0.044(2) 0.000 0.0044(17) 0.000
O3 0.0401(13) 0.0398(14) 0.0672(17) -0.0011(11) -0.0094(12) -0.0070(13)
N1 0.051(2) 0.057(3) 0.044(2) 0.000 0.0028(19) 0.000
C1 0.054(3) 0.052(3) 0.068(4) 0.000 0.011(3) 0.000
C3 0.076(4) 0.134(7) 0.060(4) 0.000 -0.007(3) 0.000
C2 0.060(3) 0.073(4) 0.068(4) 0.000 -0.003(3) 0.000
S1 0.0398(6) 0.0284(6) 0.0410(6) 0.000 -0.0073(5) 0.000
O8 0.0391(17) 0.046(2) 0.069(2) 0.000 -0.0041(16) 0.000
O7 0.066(2) 0.041(2) 0.060(2) 0.000 0.0174(18) 0.000
N2 0.048(2) 0.053(3) 0.046(2) 0.000 0.0012(19) 0.000
O5 0.045(2) 0.077(3) 0.061(2) 0.000 0.0062(17) 0.000
C6 0.077(4) 0.084(4) 0.045(3) 0.000 0.006(3) 0.000
C4 0.051(3) 0.061(4) 0.052(3) 0.000 0.010(2) 0.000
C5 0.047(3) 0.091(5) 0.078(4) 0.000 -0.003(3) 0.000
O6 0.0689(15) 0.0350(13) 0.0578(15) -0.0014(12) -0.0243(12) 0.0065(12)

loop_
_atom_type_symbol
_atom_type_description
_atom_type_scat_dispersion_real
_atom_type_scat_dispersion_imag
_atom_type_scat_source
C C 0.0033 0.0016 'International Tables Vol C Tables 4.2.6.8 and 6.1.1.4'
H H 0.0000 0.0000 'International Tables Vol C Tables 4.2.6.8 and 6.1.1.4'
Co Co 0.3494 0.9721 'International Tables Vol C Tables 4.2.6.8 and 6.1.1.4'
N N 0.0061 0.0033 'International Tables Vol C Tables 4.2.6.8 and 6.1.1.4'
O O 0.0106 0.0060 'International Tables Vol C Tables 4.2.6.8 and 6.1.1.4'
S S 0.1246 0.1234 'International Tables Vol C Tables 4.2.6.8 and 6.1.1.4'

loop_
_geom_angle_atom_site_label_1
_geom_angle_atom_site_label_2
_geom_angle_atom_site_label_3
_geom_angle_site_symmetry_1
_geom_angle_site_symmetry_3
_geom_angle
O1 Co1 O2 . . 88.81(11)
O1 Co1 O2 . 8_565 88.81(11)
O1 Co1 O3 . 8_565 91.57(12)
O1 Co1 O3 . . 91.57(12)
O2 Co1 O2 . 8_565 95.9(5)
O2 Co1 O3 8_565 . 176.13(10)
O2 Co1 O3 8_565 8_565 88.0(5)
O2 Co1 O3 . . 88.0(5)
O2 Co1 O3 . 8_565 176.13(10)
O4 Co1 O1 . . 177.94(15)
O4 Co1 O2 . . 89.81(11)
O4 Co1 O2 . 8_565 89.81(11)
O4 Co1 O3 . . 89.90(11)
O4 Co1 O3 . 8_565 89.91(11)
O3 Co1 O3 8_565 . 88.2(5)
Co1 O1 H1A . . 109.8
Co1 O1 H1B . . 109.5
H1A O1 H1B . . 109.1
Co1 O2 H2A . . 120(3)
Co1 O2 H2B . . 122(3)
H2A O2 H2B . . 104(4)
C1 O4 Co1 . . 124.7(4)
Co1 O3 H3A . . 116(3)
Co1 O3 H3B . . 120(2)
H3A O3 H3B . . 106(4)
C1 N1 C3 . . 119.9(5)
C1 N1 C2 . . 121.2(5)
C2 N1 C3 . . 119.0(5)
O4 C1 N1 . . 123.6(5)
O4 C1 H1 . . 118.2
N1 C1 H1 . . 118.2
N1 C3 H3C . . 109.5
N1 C3 H3D . . 109.5
N1 C3 H3E . . 109.5
N1 C2 H2C . . 109.5
N1 C2 H2D . . 109.5
N1 C2 H2E . . 109.5
O8 S1 O6 . . 109.10(17)
O8 S1 O6 . 8_565 109.10(17)
O7 S1 O8 . . 108.8(2)
O7 S1 O6 . . 109.19(18)
O7 S1 O6 . 8_565 109.19(18)
O6 S1 O6 8_565 . 111.4(5)
C6 N2 C5 . . 117.7(5)
C4 N2 C6 . . 121.1(5)
C4 N2 C5 . . 121.2(5)
N2 C6 H6A . . 109.5
N2 C6 H6B . . 109.5
N2 C6 H6C . . 109.5
N2 C4 H4 . . 116.5
O5 C4 N2 . . 127.0(5)
O5 C4 H4 . . 116.5
N2 C5 H5A . . 109.5
N2 C5 H5B . . 109.5
N2 C5 H5C . . 109.5

loop_
_geom_bond_atom_site_label_1
_geom_bond_atom_site_label_2
_geom_bond_site_symmetry_2
_geom_bond_distance
_geom_bond_publ_flag
Co1 O1 . 2.062(4) y
Co1 O2 8_565 2.101(10) ?
Co1 O2 . 2.101(10) y
Co1 O4 . 2.046(4) y
Co1 O3 . 2.110(9) y
Co1 O3 8_565 2.110(9) ?
O1 H1A . 0.8552 ?
O1 H1B . 0.8552 ?
O2 H2A . 0.878(19) ?
O2 H2B . 0.89(4) ?
O4 C1 . 1.203(7) ?
O3 H3A . 0.850(18) ?
O3 H3B . 0.879(19) ?
N1 C1 . 1.324(7) ?
N1 C3 . 1.414(7) ?
N1 C2 . 1.389(6) ?
C1 H1 . 0.9300 ?
C3 H3C . 0.9600 ?
C3 H3D . 0.9600 ?
C3 H3E . 0.9600 ?
C2 H2C . 0.9600 ?
C2 H2D . 0.9600 ?
C2 H2E . 0.9600 ?
S1 O8 . 1.460(3) ?
S1 O7 . 1.450(4) ?
S1 O6 . 1.474(3) ?
S1 O6 8_565 1.474(3) ?
N2 C6 . 1.437(6) ?
N2 C4 . 1.288(7) ?
N2 C5 . 1.457(6) ?
O5 C4 . 1.219(6) ?
C6 H6A . 0.9600 ?
C6 H6B . 0.9600 ?
C6 H6C . 0.9600 ?
C4 H4 . 0.9300 ?
C5 H5A . 0.9600 ?
C5 H5B . 0.9600 ?
C5 H5C . 0.9600 ?

loop_
_geom_hbond_atom_site_label_D
_geom_hbond_atom_site_label_H
_geom_hbond_atom_site_label_A
_geom_hbond_site_symmetry_A
_geom_hbond_distance_DH
_geom_hbond_distance_HA
_geom_hbond_distance_DA
_geom_hbond_angle_DHA
_geom_hbond_publ_flag
O1 H1A O6 2_564 0.86 1.95 2.792(4) 171.4 y
O1 H1B O6 7_655 0.86 2.26 2.792(4) 120.3 y
C2 H2D O4 . 0.96 2.34 2.715(7) 102.9 ?
O3 H3A O5 3_455 0.850(18) 1.99(2) 2.807(8) 162(4) y
O3 H3B O8 2_554 0.879(19) 1.85(2) 2.731(17) 178(4) y
O2 H2A O6 8_565 0.878(19) 1.79(2) 2.660(3) 171(4) y
O2 H2B O7 2_554 0.89(4) 1.86(4) 2.745(15) 177(4) y

loop_
_geom_torsion_atom_site_label_1
_geom_torsion_atom_site_label_2
_geom_torsion_atom_site_label_3
_geom_torsion_atom_site_label_4
_geom_torsion_site_symmetry_1
_geom_torsion
Co1 O4 C1 N1 . 180.0
O2 Co1 O4 C1 8_565 -47.92(7)
O2 Co1 O4 C1 . 47.92(7)
O3 Co1 O4 C1 . 135.93(6)
O3 Co1 O4 C1 8_565 -135.93(6)
C3 N1 C1 O4 . 180.0
C2 N1 C1 O4 . 0.0000(10)
C6 N2 C4 O5 . 0.0
C5 N2 C4 O5 . 180.0
